data_7248336
loop_
_publ_author_name
'Nie, Guihua'
'Tu, Ting'
'Liao, Tianhui'
'Liu, Donghan'
'Ye, Wenjun'
'Ren, Shi-Chao'

_publ_section_title
;
 N-heterocyclic carbene and photocatalyst-catalyzed rapid access to indole
 ketones via radical C(sp3)--H acylation
;
_journal_issue 9
_journal_name_full 'Green Chemistry'
_journal_page_first 5397
_journal_page_last 5408
_journal_paper_doi 10.1039/D4GC00653D
_journal_volume 26
_journal_year 2024
_chemical_formula_moiety 'C21 H21 N O2'
_chemical_formula_sum 'C21 H21 N O2'
_chemical_formula_weight 319.39
_space_group_crystal_system triclinic
_space_group_IT_number 2
_space_group_name_Hall '-P 1'
_space_group_name_H-M_alt 'P -1'
_atom_sites_solution_hydrogens geom
_atom_sites_solution_primary dual
_audit_creation_date 2023-09-12
_audit_creation_method
;
Olex2 1.5
(compiled 2022.04.07 svn.rca3783a0 for OlexSys, GUI svn.r6498)
;
_audit_update_record
;
2023-09-20 deposited with the CCDC.	2024-03-19 downloaded from the CCDC.
;
_cell_angle_alpha 83.474(2)
_cell_angle_beta 89.157(2)
_cell_angle_gamma 70.718(2)
_cell_formula_units_Z 4
_cell_length_a 9.6651(6)
_cell_length_b 10.0573(7)
_cell_length_c 18.1252(12)
_cell_measurement_reflns_used 9622
_cell_measurement_temperature 170.00
_cell_measurement_theta_max 60.684
_cell_measurement_theta_min 4.079
_cell_volume 1651.76(19)
_computing_cell_refinement 'SAINT V8.40B (?, 2016)'
_computing_data_reduction 'SAINT V8.40B (?, 2016)'
_computing_molecular_graphics 'Olex2 1.5 (Dolomanov et al., 2009)'
_computing_publication_material 'Olex2 1.5 (Dolomanov et al., 2009)'
_computing_structure_refinement 'SHELXL 2019/2 (Sheldrick, 2015)'
_computing_structure_solution 'SHELXT 2018/2 (Sheldrick, 2018)'
_diffrn_ambient_temperature 170.00
_diffrn_measured_fraction_theta_full 0.996
_diffrn_measured_fraction_theta_max 0.977
_diffrn_measurement_device_type 'Bruker D8 Venture'
_diffrn_measurement_method '\w and \f scans'
_diffrn_radiation_type GaK\a
_diffrn_radiation_wavelength 1.34139
_diffrn_reflns_av_R_equivalents 0.0639
_diffrn_reflns_av_unetI/netI 0.0556
_diffrn_reflns_Laue_measured_fraction_full 0.996
_diffrn_reflns_Laue_measured_fraction_max 0.977
_diffrn_reflns_limit_h_max 12
_diffrn_reflns_limit_h_min -11
_diffrn_reflns_limit_k_max 13
_diffrn_reflns_limit_k_min -13
_diffrn_reflns_limit_l_max 23
_diffrn_reflns_limit_l_min -23
_diffrn_reflns_number 32984
_diffrn_reflns_point_group_measured_fraction_full 0.996
_diffrn_reflns_point_group_measured_fraction_max 0.977
_diffrn_reflns_theta_full 53.594
_diffrn_reflns_theta_max 60.901
_diffrn_reflns_theta_min 2.135
_diffrn_source_current 3.57
_diffrn_source_power 0.24957869999999996
_diffrn_source_voltage 69.91
_exptl_absorpt_coefficient_mu 0.414
_exptl_absorpt_correction_T_max 0.7518
_exptl_absorpt_correction_T_min 0.6473
_exptl_absorpt_correction_type multi-scan
_exptl_absorpt_process_details
;
SADABS-2016/2 (Bruker,2016/2) was used for absorption correction.
wR2(int) was 0.1695 before and 0.0955 after correction.
The Ratio of minimum to maximum transmission is 0.8610.
The \l/2 correction factor is Not present.
;
_exptl_crystal_colour colourless
_exptl_crystal_colour_primary colourless
_exptl_crystal_density_diffrn 1.284
_exptl_crystal_description block
_exptl_crystal_F_000 680
_exptl_crystal_size_max 0.15
_exptl_crystal_size_mid 0.08
_exptl_crystal_size_min 0.07
_refine_diff_density_max 0.719
_refine_diff_density_min -0.543
_refine_diff_density_rms 0.069
_refine_ls_extinction_method none
_refine_ls_goodness_of_fit_ref 1.081
_refine_ls_hydrogen_treatment constr
_refine_ls_matrix_type full
_refine_ls_number_parameters 447
_refine_ls_number_reflns 7473
_refine_ls_number_restraints 32
_refine_ls_restrained_S_all 1.085
_refine_ls_R_factor_all 0.0910
_refine_ls_R_factor_gt 0.0723
_refine_ls_shift/su_max 0.000
_refine_ls_shift/su_mean 0.000
_refine_ls_structure_factor_coef Fsqd
_refine_ls_weighting_details 'w=1/[\s^2^(Fo^2^)+(0.1015P)^2^+0.9051P] where P=(Fo^2^+2Fc^2^)/3'
_refine_ls_weighting_scheme calc
_refine_ls_wR_factor_gt 0.1966
_refine_ls_wR_factor_ref 0.2090
_reflns_Friedel_coverage 0.000
_reflns_number_gt 5563
_reflns_number_total 7473
_reflns_threshold_expression 'I > 2\s(I)'
_cod_data_source_file d4gc00653d2.cif
_cod_data_source_block 230909_ngh_c069_3a_zlj_0m
_cod_depositor_comments 'Adding full bibliography for 7248336--7248338.cif.'
_cod_database_code 7248336
_shelx_shelxl_version_number 2019/2
_shelx_space_group_comment
;
The symmetry employed for this shelxl refinement is uniquely defined
by the following loop, which should always be used as a source of
symmetry information in preference to the above space-group names.
They are only intended as comments.
;
_shelx_estimated_absorpt_t_max 0.972
_shelx_estimated_absorpt_t_min 0.941
_olex2_refinement_description
;
1. Fixed Uiso
 At 1.2 times of:
  All C(H) groups, All C(H,H) groups, All C(H,H,H,H) groups
 At 1.5 times of:
  All C(H,H,H) groups
2. Restrained distances
 C33-C32 \\sim C33-C32A
 with sigma of 0.02
 C31-C32 \\sim C31-C32A
 with sigma of 0.02
3. Uiso/Uaniso restraints and constraints
C31 \\sim C32 \\sim C32A \\sim C33: within 2A with sigma of 0.02 and sigma for
terminal atoms of 0.04 within 2A
4. Others
 Sof(H33C)=Sof(H33D)=Sof(H31C)=Sof(H31D)=Sof(C32A)=Sof(H32C)=Sof(H32D)=1-FVAR(1)
 Sof(H33A)=Sof(H33B)=Sof(H31A)=Sof(H31B)=Sof(C32)=Sof(H32A)=Sof(H32B)=FVAR(1)
5.a Ternary CH refined with riding coordinates:
 C30(H30), C9(H9)
5.b Secondary CH2 refined with riding coordinates:
 C33(H33A,H33B), C33(H33C,H33D), C10(H10A,H10B), C11(H11A,H11B), C12(H12A,
 H12B), C31(H31A,H31B), C31(H31C,H31D), C32(H32A,H32B), C32A(H32C,H32D)
5.c Aromatic/amide H refined with riding coordinates:
 C20(H20), C19(H19), C37(H37), C17(H17), C16(H16), C22(H22), C38(H38),
 C25(H25), C41(H41), C2(H2), C40(H40), C1(H1), C23(H23), C4(H4), C24(H24),
 C3(H3)
5.d Idealised Me refined as rotating group:
 C34(H34A,H34B,H34C), C13(H13A,H13B,H13C), C21(H21A,H21B,H21C), C42(H42A,H42B,
 H42C)
;
_olex2_submission_special_instructions 'No special instructions were received'

loop_
_space_group_symop_operation_xyz
'x, y, z'
'-x, -y, -z'

loop_
_atom_site_label
_atom_site_type_symbol
_atom_site_fract_x
_atom_site_fract_y
_atom_site_fract_z
_atom_site_U_iso_or_equiv
_atom_site_adp_type
_atom_site_occupancy
_atom_site_site_symmetry_order
_atom_site_calc_flag
_atom_site_refinement_flags_posn
_atom_site_refinement_flags_adp
_atom_site_refinement_flags_occupancy
_atom_site_disorder_assembly
_atom_site_disorder_group
O2 O 0.58540(18) -0.01237(19) 0.83616(10) 0.0450(4) Uani 1 1 d . . . . .
O3 O 0.58410(18) 0.71274(18) 0.62487(11) 0.0482(5) Uani 1 1 d . . . . .
O1 O 1.0122(2) 0.3502(2) 0.78762(9) 0.0480(5) Uani 1 1 d . . . . .
O4 O 1.1136(2) 0.94242(19) 0.64088(11) 0.0507(5) Uani 1 1 d . . . . .
N1 N 1.00864(19) 0.59178(19) 0.88958(10) 0.0332(4) Uani 1 1 d . . . . .
N2 N 0.5414(2) 0.4296(2) 0.68231(10) 0.0370(4) Uani 1 1 d . . . . .
C27 C 0.5026(2) 0.3041(2) 0.59398(12) 0.0347(5) Uani 1 1 d . . . . .
C29 C 0.6483(2) 0.4211(2) 0.62897(12) 0.0329(5) Uani 1 1 d . . . . .
C5 C 1.1065(2) 0.6651(2) 0.88878(12) 0.0334(5) Uani 1 1 d . . . . .
C15 C 0.8715(2) 0.2173(2) 0.84448(12) 0.0323(5) Uani 1 1 d . . . . .
C14 C 0.9678(2) 0.3048(2) 0.84550(12) 0.0333(5) Uani 1 1 d . . . . .
C20 C 0.8021(2) 0.1776(2) 0.90822(12) 0.0351(5) Uani 1 1 d . . . . .
H20 H 0.819838 0.204145 0.954897 0.042 Uiso 1 1 calc R U . . .
C26 C 0.4514(2) 0.3587(2) 0.66118(13) 0.0358(5) Uani 1 1 d . . . . .
C35 C 0.7142(2) 0.6438(2) 0.63138(12) 0.0347(5) Uani 1 1 d . . . . .
C18 C 0.6799(2) 0.0626(2) 0.83520(13) 0.0357(5) Uani 1 1 d . . . . .
C36 C 0.8247(2) 0.7163(2) 0.63596(12) 0.0339(5) Uani 1 1 d . . . . .
C28 C 0.6275(2) 0.3454(2) 0.57451(12) 0.0336(5) Uani 1 1 d . . . . .
C19 C 0.7092(2) 0.1010(2) 0.90333(13) 0.0377(5) Uani 1 1 d . . . . .
H19 H 0.664443 0.073713 0.946802 0.045 Uiso 1 1 calc R U . . .
C37 C 0.9632(2) 0.6499(2) 0.66879(12) 0.0353(5) Uani 1 1 d . . . . .
H37 H 0.990462 0.553084 0.688907 0.042 Uiso 1 1 calc R U . . .
C17 C 0.7480(3) 0.0993(2) 0.77164(13) 0.0374(5) Uani 1 1 d . . . . .
H17 H 0.729295 0.073014 0.725057 0.045 Uiso 1 1 calc R U . . .
C8 C 1.0850(3) 0.4498(2) 0.91100(12) 0.0351(5) Uani 1 1 d . . . . .
C30 C 0.7688(2) 0.4829(2) 0.63215(13) 0.0360(5) Uani 1 1 d . . . . .
H30 H 0.829914 0.439140 0.678247 0.043 Uiso 1 1 calc R U . . .
C39 C 1.0235(3) 0.8629(2) 0.64168(13) 0.0386(5) Uani 1 1 d . . . . .
C16 C 0.8432(2) 0.1745(2) 0.77728(12) 0.0355(5) Uani 1 1 d . . . . .
H16 H 0.890982 0.197850 0.734017 0.043 Uiso 1 1 calc R U . . .
C22 C 0.4295(3) 0.2264(3) 0.56041(14) 0.0416(5) Uani 1 1 d . . . . .
H22 H 0.463507 0.187279 0.515576 0.050 Uiso 1 1 calc R U . . .
C38 C 1.0621(3) 0.7224(3) 0.67268(13) 0.0379(5) Uani 1 1 d . . . . .
H38 H 1.155465 0.676295 0.696344 0.045 Uiso 1 1 calc R U . . .
C25 C 0.3281(3) 0.3385(3) 0.69546(15) 0.0437(6) Uani 1 1 d . . . . .
H25 H 0.294734 0.374874 0.741003 0.052 Uiso 1 1 calc R U . . .
C7 C 1.2286(3) 0.4325(3) 0.92396(13) 0.0405(5) Uani 1 1 d . . . . .
C6 C 1.2446(3) 0.5685(3) 0.91106(13) 0.0381(5) Uani 1 1 d . . . . .
C33 C 0.7259(3) 0.3149(3) 0.50945(13) 0.0405(5) Uani 1 1 d D U . . .
H33A H 0.684530 0.387195 0.466599 0.049 Uiso 0.733(7) 1 calc R U P A 1
H33B H 0.734574 0.220670 0.494827 0.049 Uiso 0.733(7) 1 calc R U P A 1
H33C H 0.792625 0.215478 0.516304 0.049 Uiso 0.267(7) 1 calc R U P A 2
H33D H 0.666957 0.329660 0.463171 0.049 Uiso 0.267(7) 1 calc R U P A 2
C9 C 1.0194(3) 0.3347(2) 0.91982(13) 0.0377(5) Uani 1 1 d . . . . .
H9 H 0.933400 0.362427 0.952986 0.045 Uiso 1 1 calc R U . . .
C10 C 1.1358(3) 0.1959(2) 0.95720(13) 0.0407(5) Uani 1 1 d . . . . .
H10A H 1.140816 0.200592 1.011320 0.049 Uiso 1 1 calc R U . . .
H10B H 1.105382 0.113495 0.949655 0.049 Uiso 1 1 calc R U . . .
C34 C 0.5310(3) 0.4913(3) 0.75139(13) 0.0448(6) Uani 1 1 d . . . . .
H34A H 0.616552 0.521022 0.757800 0.067 Uiso 1 1 calc R U . . .
H34B H 0.527901 0.420878 0.792874 0.067 Uiso 1 1 calc R U . . .
H34C H 0.441465 0.573851 0.750280 0.067 Uiso 1 1 calc R U . . .
C41 C 0.7875(3) 0.8592(3) 0.60635(14) 0.0423(6) Uani 1 1 d . . . . .
H41 H 0.692848 0.907115 0.584463 0.051 Uiso 1 1 calc R U . . .
C2 C 1.3364(3) 0.7651(3) 0.89717(13) 0.0446(6) Uani 1 1 d . . . . .
H2 H 1.414770 0.801711 0.900201 0.054 Uiso 1 1 calc R U . . .
C40 C 0.8860(3) 0.9303(3) 0.60864(15) 0.0458(6) Uani 1 1 d . . . . .
H40 H 0.859949 1.026441 0.587465 0.055 Uiso 1 1 calc R U . . .
C1 C 1.3637(3) 0.6233(3) 0.91599(14) 0.0449(6) Uani 1 1 d . . . . .
H1 H 1.459031 0.562338 0.931935 0.054 Uiso 1 1 calc R U . . .
C13 C 0.8560(3) 0.6487(3) 0.86469(14) 0.0449(6) Uani 1 1 d . . . . .
H13A H 0.818501 0.750744 0.868711 0.067 Uiso 1 1 calc R U . . .
H13B H 0.798384 0.601249 0.895729 0.067 Uiso 1 1 calc R U . . .
H13C H 0.848308 0.632543 0.812829 0.067 Uiso 1 1 calc R U . . .
C23 C 0.3060(3) 0.2078(3) 0.59422(16) 0.0487(6) Uani 1 1 d . . . . .
H23 H 0.254397 0.156490 0.571846 0.058 Uiso 1 1 calc R U . . .
C4 C 1.0821(3) 0.8106(3) 0.86927(14) 0.0450(6) Uani 1 1 d . . . . .
H4 H 0.987669 0.873943 0.853473 0.054 Uiso 1 1 calc R U . . .
C24 C 0.2568(3) 0.2636(3) 0.66060(16) 0.0492(6) Uani 1 1 d . . . . .
H24 H 0.171963 0.249640 0.682393 0.059 Uiso 1 1 calc R U . . .
C3 C 1.1991(3) 0.8580(3) 0.87383(15) 0.0497(6) Uani 1 1 d . . . . .
H3 H 1.185845 0.955644 0.860815 0.060 Uiso 1 1 calc R U . . .
C11 C 1.2869(3) 0.1754(3) 0.92486(15) 0.0474(6) Uani 1 1 d . . . . .
H11A H 1.355362 0.081570 0.945166 0.057 Uiso 1 1 calc R U . . .
H11B H 1.280533 0.177425 0.870259 0.057 Uiso 1 1 calc R U . . .
C12 C 1.3455(3) 0.2904(3) 0.94324(17) 0.0504(7) Uani 1 1 d . . . . .
H12A H 1.372148 0.276572 0.996776 0.060 Uiso 1 1 calc R U . . .
H12B H 1.434511 0.285969 0.914467 0.060 Uiso 1 1 calc R U . . .
C21 C 0.5493(3) -0.0490(3) 0.76672(16) 0.0532(7) Uani 1 1 d . . . . .
H21A H 0.505795 0.037555 0.732612 0.080 Uiso 1 1 calc R U . . .
H21B H 0.478884 -0.100210 0.774693 0.080 Uiso 1 1 calc R U . . .
H21C H 0.638364 -0.109468 0.745281 0.080 Uiso 1 1 calc R U . . .
C42 C 1.2596(3) 0.8731(3) 0.66887(16) 0.0512(7) Uani 1 1 d . . . . .
H42A H 1.307366 0.792322 0.641288 0.077 Uiso 1 1 calc R U . . .
H42B H 1.257585 0.839281 0.721636 0.077 Uiso 1 1 calc R U . . .
H42C H 1.314466 0.939841 0.662978 0.077 Uiso 1 1 calc R U . . .
C31 C 0.8674(3) 0.4492(4) 0.56305(19) 0.0633(9) Uani 1 1 d D U . . .
H31A H 0.828421 0.528749 0.523246 0.076 Uiso 0.733(7) 1 calc R U P A 1
H31B H 0.966998 0.446819 0.576772 0.076 Uiso 0.733(7) 1 calc R U P A 1
H31C H 0.895766 0.533502 0.546143 0.076 Uiso 0.267(7) 1 calc R U P A 2
H31D H 0.958380 0.370806 0.579431 0.076 Uiso 0.267(7) 1 calc R U P A 2
C32 C 0.8807(3) 0.3179(4) 0.53239(18) 0.0386(10) Uani 0.733(7) 1 d D U P A 1
H32A H 0.927963 0.236118 0.569825 0.046 Uiso 0.733(7) 1 calc R U P A 1
H32B H 0.943597 0.309666 0.488369 0.046 Uiso 0.733(7) 1 calc R U P A 1
C32A C 0.8113(9) 0.4137(9) 0.5051(4) 0.034(2) Uani 0.267(7) 1 d D U P A 2
H32C H 0.894489 0.374818 0.472422 0.041 Uiso 0.267(7) 1 calc R U P A 2
H32D H 0.747783 0.503722 0.477827 0.041 Uiso 0.267(7) 1 calc R U P A 2

loop_
_atom_site_aniso_label
_atom_site_aniso_U_11
_atom_site_aniso_U_22
_atom_site_aniso_U_33
_atom_site_aniso_U_23
_atom_site_aniso_U_13
_atom_site_aniso_U_12
O2 0.0390(9) 0.0478(10) 0.0497(10) -0.0007(8) 0.0034(7) -0.0182(8)
O3 0.0325(9) 0.0408(9) 0.0662(12) 0.0050(8) 0.0040(8) -0.0089(7)
O1 0.0614(11) 0.0605(11) 0.0319(8) -0.0041(8) 0.0090(8) -0.0338(9)
O4 0.0490(10) 0.0403(10) 0.0664(12) 0.0024(8) -0.0057(9) -0.0221(8)
N1 0.0304(9) 0.0307(9) 0.0346(9) -0.0055(7) 0.0008(7) -0.0044(7)
N2 0.0373(10) 0.0397(10) 0.0326(9) -0.0029(8) 0.0076(8) -0.0117(8)
C27 0.0343(11) 0.0320(11) 0.0334(11) 0.0062(9) -0.0004(9) -0.0083(9)
C29 0.0320(11) 0.0324(11) 0.0307(10) 0.0016(8) 0.0049(8) -0.0077(9)
C5 0.0384(12) 0.0339(11) 0.0283(10) -0.0072(8) 0.0068(9) -0.0114(9)
C15 0.0322(11) 0.0303(11) 0.0288(10) -0.0001(8) 0.0036(8) -0.0040(9)
C14 0.0344(11) 0.0296(11) 0.0309(10) -0.0006(8) 0.0055(9) -0.0049(9)
C20 0.0336(11) 0.0344(11) 0.0314(11) 0.0012(9) 0.0052(9) -0.0051(9)
C26 0.0320(11) 0.0321(11) 0.0378(12) 0.0055(9) 0.0023(9) -0.0063(9)
C35 0.0329(11) 0.0372(12) 0.0294(10) 0.0043(9) 0.0039(8) -0.0085(9)
C18 0.0289(11) 0.0287(11) 0.0433(12) 0.0028(9) 0.0031(9) -0.0037(9)
C36 0.0335(11) 0.0337(11) 0.0320(11) 0.0001(9) 0.0066(9) -0.0093(9)
C28 0.0350(11) 0.0317(11) 0.0310(11) 0.0037(8) 0.0025(9) -0.0094(9)
C19 0.0323(11) 0.0396(12) 0.0351(11) 0.0035(9) 0.0079(9) -0.0064(9)
C37 0.0381(12) 0.0312(11) 0.0332(11) 0.0015(9) 0.0038(9) -0.0090(9)
C17 0.0397(12) 0.0343(12) 0.0348(11) -0.0015(9) 0.0003(9) -0.0084(10)
C8 0.0452(13) 0.0281(11) 0.0291(10) -0.0053(8) 0.0096(9) -0.0079(9)
C30 0.0317(11) 0.0394(12) 0.0354(11) -0.0045(9) 0.0049(9) -0.0098(9)
C39 0.0406(12) 0.0363(12) 0.0402(12) -0.0038(9) 0.0032(10) -0.0148(10)
C16 0.0387(12) 0.0348(11) 0.0300(11) 0.0014(9) 0.0044(9) -0.0098(9)
C22 0.0435(13) 0.0411(13) 0.0410(13) 0.0037(10) -0.0026(10) -0.0175(11)
C38 0.0344(11) 0.0397(12) 0.0374(12) -0.0013(9) -0.0007(9) -0.0102(10)
C25 0.0362(12) 0.0425(13) 0.0455(13) 0.0060(10) 0.0104(10) -0.0079(10)
C7 0.0349(12) 0.0394(13) 0.0358(12) -0.0007(9) 0.0039(9) 0.0018(10)
C6 0.0351(12) 0.0443(13) 0.0328(11) -0.0059(9) 0.0053(9) -0.0098(10)
C33 0.0506(14) 0.0445(13) 0.0312(11) -0.0037(9) 0.0102(10) -0.0227(11)
C9 0.0420(12) 0.0364(12) 0.0336(11) -0.0052(9) 0.0088(9) -0.0113(10)
C10 0.0463(13) 0.0341(12) 0.0366(12) -0.0006(9) 0.0056(10) -0.0077(10)
C34 0.0472(14) 0.0476(14) 0.0352(12) -0.0072(10) 0.0130(10) -0.0095(11)
C41 0.0370(12) 0.0361(12) 0.0485(14) 0.0041(10) -0.0014(10) -0.0075(10)
C2 0.0541(15) 0.0509(15) 0.0375(12) -0.0097(11) 0.0103(11) -0.0279(12)
C40 0.0464(14) 0.0313(12) 0.0560(15) 0.0059(10) -0.0024(12) -0.0113(10)
C1 0.0415(13) 0.0548(15) 0.0365(12) -0.0040(11) 0.0065(10) -0.0142(11)
C13 0.0350(12) 0.0498(14) 0.0434(13) -0.0088(11) -0.0028(10) -0.0039(11)
C23 0.0446(14) 0.0479(15) 0.0553(15) 0.0080(12) -0.0046(12) -0.0221(12)
C4 0.0548(15) 0.0345(12) 0.0440(13) -0.0073(10) 0.0091(11) -0.0120(11)
C24 0.0365(13) 0.0451(14) 0.0616(17) 0.0118(12) 0.0052(12) -0.0138(11)
C3 0.0637(17) 0.0381(13) 0.0499(15) -0.0093(11) 0.0121(13) -0.0196(13)
C11 0.0434(14) 0.0378(13) 0.0491(14) 0.0047(11) 0.0094(11) -0.0011(11)
C12 0.0381(13) 0.0402(14) 0.0612(16) 0.0047(12) 0.0078(12) -0.0009(11)
C21 0.0527(16) 0.0591(17) 0.0543(16) 0.0013(13) -0.0070(13) -0.0296(14)
C42 0.0491(15) 0.0544(16) 0.0549(16) 0.0029(12) -0.0088(12) -0.0262(13)
C31 0.0433(15) 0.090(2) 0.0692(19) -0.0416(17) 0.0258(14) -0.0295(15)
C32 0.0355(17) 0.039(2) 0.0401(17) -0.0051(14) 0.0139(14) -0.0115(15)
C32A 0.037(4) 0.034(5) 0.032(4) -0.005(3) 0.017(3) -0.013(4)

loop_
_atom_type_symbol
_atom_type_description
_atom_type_scat_dispersion_real
_atom_type_scat_dispersion_imag
_atom_type_scat_source
C C 0.0137 0.0067 'International Tables Vol C Tables 4.2.6.8 and 6.1.1.4'
H H 0.0000 0.0000 'International Tables Vol C Tables 4.2.6.8 and 6.1.1.4'
N N 0.0241 0.0134 'International Tables Vol C Tables 4.2.6.8 and 6.1.1.4'
O O 0.0389 0.0241 'International Tables Vol C Tables 4.2.6.8 and 6.1.1.4'

loop_
_geom_angle_atom_site_label_1
_geom_angle_atom_site_label_2
_geom_angle_atom_site_label_3
_geom_angle
_geom_angle_site_symmetry_1
_geom_angle_site_symmetry_3
_geom_angle_publ_flag
C18 O2 C21 117.43(19) . . ?
C39 O4 C42 117.31(19) . . ?
C5 N1 C8 107.91(18) . . ?
C5 N1 C13 126.5(2) . . ?
C8 N1 C13 125.2(2) . . ?
C29 N2 C34 127.0(2) . . ?
C26 N2 C29 108.17(19) . . ?
C26 N2 C34 124.66(19) . . ?
C26 C27 C28 107.0(2) . . ?
C22 C27 C26 119.6(2) . . ?
C22 C27 C28 133.4(2) . . ?
N2 C29 C30 124.8(2) . . ?
C28 C29 N2 109.6(2) . . ?
C28 C29 C30 125.56(19) . . ?
N1 C5 C6 108.21(19) . . ?
N1 C5 C4 129.2(2) . . ?
C6 C5 C4 122.6(2) . . ?
C20 C15 C14 123.1(2) . . ?
C16 C15 C14 119.18(19) . . ?
C16 C15 C20 117.6(2) . . ?
O1 C14 C15 120.8(2) . . ?
O1 C14 C9 118.9(2) . . ?
C15 C14 C9 120.22(18) . . ?
C15 C20 H20 119.7 . . ?
C19 C20 C15 120.6(2) . . ?
C19 C20 H20 119.7 . . ?
N2 C26 C27 108.18(19) . . ?
N2 C26 C25 130.1(2) . . ?
C25 C26 C27 121.7(2) . . ?
O3 C35 C36 120.2(2) . . ?
O3 C35 C30 121.6(2) . . ?
C36 C35 C30 118.20(18) . . ?
O2 C18 C19 116.1(2) . . ?
O2 C18 C17 124.0(2) . . ?
C17 C18 C19 119.9(2) . . ?
C37 C36 C35 123.2(2) . . ?
C37 C36 C41 118.2(2) . . ?
C41 C36 C35 118.6(2) . . ?
C27 C28 C33 130.0(2) . . ?
C29 C28 C27 107.07(19) . . ?
C29 C28 C33 122.9(2) . . ?
C20 C19 C18 120.7(2) . . ?
C20 C19 H19 119.7 . . ?
C18 C19 H19 119.7 . . ?
C36 C37 H37 119.4 . . ?
C38 C37 C36 121.2(2) . . ?
C38 C37 H37 119.4 . . ?
C18 C17 H17 120.5 . . ?
C16 C17 C18 119.0(2) . . ?
C16 C17 H17 120.5 . . ?
N1 C8 C9 125.1(2) . . ?
C7 C8 N1 109.5(2) . . ?
C7 C8 C9 125.3(2) . . ?
C29 C30 C35 113.59(18) . . ?
C29 C30 H30 109.0 . . ?
C29 C30 C31 109.5(2) . . ?
C35 C30 H30 109.0 . . ?
C35 C30 C31 106.7(2) . . ?
C31 C30 H30 109.0 . . ?
O4 C39 C38 124.1(2) . . ?
O4 C39 C40 115.9(2) . . ?
C40 C39 C38 120.0(2) . . ?
C15 C16 H16 118.9 . . ?
C17 C16 C15 122.2(2) . . ?
C17 C16 H16 118.9 . . ?
C27 C22 H22 120.7 . . ?
C23 C22 C27 118.5(2) . . ?
C23 C22 H22 120.7 . . ?
C37 C38 C39 119.4(2) . . ?
C37 C38 H38 120.3 . . ?
C39 C38 H38 120.3 . . ?
C26 C25 H25 121.3 . . ?
C24 C25 C26 117.5(2) . . ?
C24 C25 H25 121.3 . . ?
C8 C7 C6 107.4(2) . . ?
C8 C7 C12 123.9(2) . . ?
C6 C7 C12 128.6(2) . . ?
C5 C6 C7 107.0(2) . . ?
C5 C6 C1 117.7(2) . . ?
C7 C6 C1 135.4(2) . . ?
C28 C33 H33A 110.0 . . ?
C28 C33 H33B 110.0 . . ?
C28 C33 H33C 110.3 . . ?
C28 C33 H33D 110.3 . . ?
C28 C33 C32 108.4(2) . . ?
H33A C33 H33B 108.4 . . ?
H33C C33 H33D 108.5 . . ?
C32 C33 H33A 110.0 . . ?
C32 C33 H33B 110.0 . . ?
C32A C33 C28 107.2(3) . . ?
C32A C33 H33C 110.3 . . ?
C32A C33 H33D 110.3 . . ?
C14 C9 H9 108.8 . . ?
C14 C9 C10 108.76(18) . . ?
C8 C9 C14 112.79(18) . . ?
C8 C9 H9 108.8 . . ?
C8 C9 C10 108.9(2) . . ?
C10 C9 H9 108.8 . . ?
C9 C10 H10A 109.4 . . ?
C9 C10 H10B 109.4 . . ?
H10A C10 H10B 108.0 . . ?
C11 C10 C9 111.32(19) . . ?
C11 C10 H10A 109.4 . . ?
C11 C10 H10B 109.4 . . ?
N2 C34 H34A 109.5 . . ?
N2 C34 H34B 109.5 . . ?
N2 C34 H34C 109.5 . . ?
H34A C34 H34B 109.5 . . ?
H34A C34 H34C 109.5 . . ?
H34B C34 H34C 109.5 . . ?
C36 C41 H41 119.6 . . ?
C40 C41 C36 120.8(2) . . ?
C40 C41 H41 119.6 . . ?
C1 C2 H2 118.6 . . ?
C1 C2 C3 122.8(2) . . ?
C3 C2 H2 118.6 . . ?
C39 C40 H40 119.8 . . ?
C41 C40 C39 120.4(2) . . ?
C41 C40 H40 119.8 . . ?
C6 C1 H1 120.8 . . ?
C2 C1 C6 118.3(2) . . ?
C2 C1 H1 120.8 . . ?
N1 C13 H13A 109.5 . . ?
N1 C13 H13B 109.5 . . ?
N1 C13 H13C 109.5 . . ?
H13A C13 H13B 109.5 . . ?
H13A C13 H13C 109.5 . . ?
H13B C13 H13C 109.5 . . ?
C22 C23 H23 119.6 . . ?
C22 C23 C24 120.8(3) . . ?
C24 C23 H23 119.6 . . ?
C5 C4 H4 121.1 . . ?
C3 C4 C5 117.8(2) . . ?
C3 C4 H4 121.1 . . ?
C25 C24 C23 121.8(2) . . ?
C25 C24 H24 119.1 . . ?
C23 C24 H24 119.1 . . ?
C2 C3 H3 119.6 . . ?
C4 C3 C2 120.8(2) . . ?
C4 C3 H3 119.6 . . ?
C10 C11 H11A 109.4 . . ?
C10 C11 H11B 109.4 . . ?
H11A C11 H11B 108.0 . . ?
C12 C11 C10 111.1(2) . . ?
C12 C11 H11A 109.4 . . ?
C12 C11 H11B 109.4 . . ?
C7 C12 C11 108.7(2) . . ?
C7 C12 H12A 110.0 . . ?
C7 C12 H12B 110.0 . . ?
C11 C12 H12A 110.0 . . ?
C11 C12 H12B 110.0 . . ?
H12A C12 H12B 108.3 . . ?
O2 C21 H21A 109.5 . . ?
O2 C21 H21B 109.5 . . ?
O2 C21 H21C 109.5 . . ?
H21A C21 H21B 109.5 . . ?
H21A C21 H21C 109.5 . . ?
H21B C21 H21C 109.5 . . ?
O4 C42 H42A 109.5 . . ?
O4 C42 H42B 109.5 . . ?
O4 C42 H42C 109.5 . . ?
H42A C42 H42B 109.5 . . ?
H42A C42 H42C 109.5 . . ?
H42B C42 H42C 109.5 . . ?
C30 C31 H31A 108.0 . . ?
C30 C31 H31B 108.0 . . ?
C30 C31 H31C 107.9 . . ?
C30 C31 H31D 107.9 . . ?
H31A C31 H31B 107.3 . . ?
H31C C31 H31D 107.2 . . ?
C32 C31 C30 117.1(3) . . ?
C32 C31 H31A 108.0 . . ?
C32 C31 H31B 108.0 . . ?
C32A C31 C30 117.5(4) . . ?
C32A C31 H31C 107.9 . . ?
C32A C31 H31D 107.9 . . ?
C33 C32 H32A 109.5 . . ?
C33 C32 H32B 109.5 . . ?
C31 C32 C33 110.6(3) . . ?
C31 C32 H32A 109.5 . . ?
C31 C32 H32B 109.5 . . ?
H32A C32 H32B 108.1 . . ?
C33 C32A H32C 106.1 . . ?
C33 C32A H32D 106.1 . . ?
C31 C32A C33 124.8(6) . . ?
C31 C32A H32C 106.1 . . ?
C31 C32A H32D 106.1 . . ?
H32C C32A H32D 106.3 . . ?

loop_
_geom_bond_atom_site_label_1
_geom_bond_atom_site_label_2
_geom_bond_distance
_geom_bond_site_symmetry_2
_geom_bond_publ_flag
O2 C18 1.362(3) . ?
O2 C21 1.430(3) . ?
O3 C35 1.219(3) . ?
O1 C14 1.225(3) . ?
O4 C39 1.362(3) . ?
O4 C42 1.423(3) . ?
N1 C5 1.377(3) . ?
N1 C8 1.386(3) . ?
N1 C13 1.452(3) . ?
N2 C29 1.393(3) . ?
N2 C26 1.376(3) . ?
N2 C34 1.447(3) . ?
C27 C26 1.409(3) . ?
C27 C28 1.429(3) . ?
C27 C22 1.402(3) . ?
C29 C28 1.368(3) . ?
C29 C30 1.495(3) . ?
C5 C6 1.399(3) . ?
C5 C4 1.407(3) . ?
C15 C14 1.479(3) . ?
C15 C20 1.412(3) . ?
C15 C16 1.397(3) . ?
C14 C9 1.537(3) . ?
C20 H20 0.9500 . ?
C20 C19 1.372(3) . ?
C26 C25 1.399(3) . ?
C35 C36 1.488(3) . ?
C35 C30 1.526(3) . ?
C18 C19 1.394(3) . ?
C18 C17 1.392(3) . ?
C36 C37 1.390(3) . ?
C36 C41 1.404(3) . ?
C28 C33 1.498(3) . ?
C19 H19 0.9500 . ?
C37 H37 0.9500 . ?
C37 C38 1.388(3) . ?
C17 H17 0.9500 . ?
C17 C16 1.381(3) . ?
C8 C7 1.361(3) . ?
C8 C9 1.486(3) . ?
C30 H30 1.0000 . ?
C30 C31 1.562(3) . ?
C39 C38 1.389(3) . ?
C39 C40 1.385(3) . ?
C16 H16 0.9500 . ?
C22 H22 0.9500 . ?
C22 C23 1.391(4) . ?
C38 H38 0.9500 . ?
C25 H25 0.9500 . ?
C25 C24 1.380(4) . ?
C7 C6 1.419(4) . ?
C7 C12 1.508(3) . ?
C6 C1 1.439(3) . ?
C33 H33A 0.9900 . ?
C33 H33B 0.9900 . ?
C33 H33C 0.9900 . ?
C33 H33D 0.9900 . ?
C33 C32 1.570(4) . ?
C33 C32A 1.482(8) . ?
C9 H9 1.0000 . ?
C9 C10 1.563(3) . ?
C10 H10A 0.9900 . ?
C10 H10B 0.9900 . ?
C10 C11 1.524(3) . ?
C34 H34A 0.9800 . ?
C34 H34B 0.9800 . ?
C34 H34C 0.9800 . ?
C41 H41 0.9500 . ?
C41 C40 1.371(4) . ?
C2 H2 0.9500 . ?
C2 C1 1.365(4) . ?
C2 C3 1.386(4) . ?
C40 H40 0.9500 . ?
C1 H1 0.9500 . ?
C13 H13A 0.9800 . ?
C13 H13B 0.9800 . ?
C13 H13C 0.9800 . ?
C23 H23 0.9500 . ?
C23 C24 1.396(4) . ?
C4 H4 0.9500 . ?
C4 C3 1.371(4) . ?
C24 H24 0.9500 . ?
C3 H3 0.9500 . ?
C11 H11A 0.9900 . ?
C11 H11B 0.9900 . ?
C11 C12 1.515(4) . ?
C12 H12A 0.9900 . ?
C12 H12B 0.9900 . ?
C21 H21A 0.9800 . ?
C21 H21B 0.9800 . ?
C21 H21C 0.9800 . ?
C42 H42A 0.9800 . ?
C42 H42B 0.9800 . ?
C42 H42C 0.9800 . ?
C31 H31A 0.9900 . ?
C31 H31B 0.9900 . ?
C31 H31C 0.9900 . ?
C31 H31D 0.9900 . ?
C31 C32 1.456(4) . ?
C31 C32A 1.325(8) . ?
C32 H32A 0.9900 . ?
C32 H32B 0.9900 . ?
C32A H32C 0.9900 . ?
C32A H32D 0.9900 . ?

loop_
_geom_torsion_atom_site_label_1
_geom_torsion_atom_site_label_2
_geom_torsion_atom_site_label_3
_geom_torsion_atom_site_label_4
_geom_torsion
_geom_torsion_site_symmetry_1
_geom_torsion_site_symmetry_2
_geom_torsion_site_symmetry_3
_geom_torsion_site_symmetry_4
_geom_torsion_publ_flag
O2 C18 C19 C20 -179.49(19) . . . . ?
O2 C18 C17 C16 -179.4(2) . . . . ?
O3 C35 C36 C37 156.4(2) . . . . ?
O3 C35 C36 C41 -23.1(3) . . . . ?
O3 C35 C30 C29 -3.5(3) . . . . ?
O3 C35 C30 C31 117.3(2) . . . . ?
O1 C14 C9 C8 16.1(3) . . . . ?
O1 C14 C9 C10 -104.9(2) . . . . ?
O4 C39 C38 C37 -178.3(2) . . . . ?
O4 C39 C40 C41 179.8(2) . . . . ?
N1 C5 C6 C7 1.3(2) . . . . ?
N1 C5 C6 C1 -178.52(19) . . . . ?
N1 C5 C4 C3 179.4(2) . . . . ?
N1 C8 C7 C6 0.5(3) . . . . ?
N1 C8 C7 C12 -175.7(2) . . . . ?
N1 C8 C9 C14 68.6(3) . . . . ?
N1 C8 C9 C10 -170.56(19) . . . . ?
N2 C29 C28 C27 0.0(2) . . . . ?
N2 C29 C28 C33 -179.0(2) . . . . ?
N2 C29 C30 C35 -61.7(3) . . . . ?
N2 C29 C30 C31 179.1(2) . . . . ?
N2 C26 C25 C24 179.0(2) . . . . ?
C27 C26 C25 C24 -0.6(3) . . . . ?
C27 C28 C33 C32 -153.1(2) . . . . ?
C27 C28 C33 C32A 164.8(4) . . . . ?
C27 C22 C23 C24 -0.8(4) . . . . ?
C29 N2 C26 C27 0.4(2) . . . . ?
C29 N2 C26 C25 -179.3(2) . . . . ?
C29 C28 C33 C32 25.6(3) . . . . ?
C29 C28 C33 C32A -16.5(5) . . . . ?
C29 C30 C31 C32 -30.6(4) . . . . ?
C29 C30 C31 C32A 19.2(6) . . . . ?
C5 N1 C8 C7 0.3(2) . . . . ?
C5 N1 C8 C9 179.2(2) . . . . ?
C5 C6 C1 C2 -1.4(3) . . . . ?
C5 C4 C3 C2 -0.2(4) . . . . ?
C15 C14 C9 C8 -166.56(19) . . . . ?
C15 C14 C9 C10 72.5(2) . . . . ?
C15 C20 C19 C18 -0.9(3) . . . . ?
C14 C15 C20 C19 177.4(2) . . . . ?
C14 C15 C16 C17 -176.4(2) . . . . ?
C14 C9 C10 C11 81.3(2) . . . . ?
C20 C15 C14 O1 -171.6(2) . . . . ?
C20 C15 C14 C9 11.1(3) . . . . ?
C20 C15 C16 C17 1.8(3) . . . . ?
C26 N2 C29 C28 -0.2(2) . . . . ?
C26 N2 C29 C30 -179.0(2) . . . . ?
C26 C27 C28 C29 0.2(2) . . . . ?
C26 C27 C28 C33 179.1(2) . . . . ?
C26 C27 C22 C23 1.1(3) . . . . ?
C26 C25 C24 C23 0.9(4) . . . . ?
C35 C36 C37 C38 -179.1(2) . . . . ?
C35 C36 C41 C40 -179.4(2) . . . . ?
C35 C30 C31 C32 -154.0(3) . . . . ?
C35 C30 C31 C32A -104.1(5) . . . . ?
C18 C17 C16 C15 -1.2(3) . . . . ?
C36 C35 C30 C29 178.74(18) . . . . ?
C36 C35 C30 C31 -60.4(3) . . . . ?
C36 C37 C38 C39 -1.5(3) . . . . ?
C36 C41 C40 C39 -1.3(4) . . . . ?
C28 C27 C26 N2 -0.4(2) . . . . ?
C28 C27 C26 C25 179.3(2) . . . . ?
C28 C27 C22 C23 -178.5(2) . . . . ?
C28 C29 C30 C35 119.8(2) . . . . ?
C28 C29 C30 C31 0.6(3) . . . . ?
C28 C33 C32 C31 -52.4(3) . . . . ?
C28 C33 C32A C31 40.1(9) . . . . ?
C19 C18 C17 C16 -0.5(3) . . . . ?
C37 C36 C41 C40 1.1(4) . . . . ?
C17 C18 C19 C20 1.6(3) . . . . ?
C8 N1 C5 C6 -1.0(2) . . . . ?
C8 N1 C5 C4 178.5(2) . . . . ?
C8 C7 C6 C5 -1.1(3) . . . . ?
C8 C7 C6 C1 178.6(3) . . . . ?
C8 C7 C12 C11 15.4(3) . . . . ?
C8 C9 C10 C11 -42.0(3) . . . . ?
C30 C29 C28 C27 178.7(2) . . . . ?
C30 C29 C28 C33 -0.3(3) . . . . ?
C30 C35 C36 C37 -25.9(3) . . . . ?
C30 C35 C36 C41 154.7(2) . . . . ?
C30 C31 C32 C33 57.8(4) . . . . ?
C30 C31 C32A C33 -43.4(9) . . . . ?
C16 C15 C14 O1 6.5(3) . . . . ?
C16 C15 C14 C9 -170.84(19) . . . . ?
C16 C15 C20 C19 -0.7(3) . . . . ?
C22 C27 C26 N2 179.9(2) . . . . ?
C22 C27 C26 C25 -0.4(3) . . . . ?
C22 C27 C28 C29 179.9(2) . . . . ?
C22 C27 C28 C33 -1.2(4) . . . . ?
C22 C23 C24 C25 -0.2(4) . . . . ?
C38 C39 C40 C41 0.0(4) . . . . ?
C7 C8 C9 C14 -112.7(2) . . . . ?
C7 C8 C9 C10 8.2(3) . . . . ?
C7 C6 C1 C2 178.8(3) . . . . ?
C6 C5 C4 C3 -1.1(3) . . . . ?
C6 C7 C12 C11 -160.0(2) . . . . ?
C9 C8 C7 C6 -178.4(2) . . . . ?
C9 C8 C7 C12 5.4(4) . . . . ?
C9 C10 C11 C12 65.8(3) . . . . ?
C10 C11 C12 C7 -49.3(3) . . . . ?
C34 N2 C29 C28 175.1(2) . . . . ?
C34 N2 C29 C30 -3.6(4) . . . . ?
C34 N2 C26 C27 -175.1(2) . . . . ?
C34 N2 C26 C25 5.2(4) . . . . ?
C41 C36 C37 C38 0.3(3) . . . . ?
C40 C39 C38 C37 1.4(4) . . . . ?
C1 C2 C3 C4 0.7(4) . . . . ?
C13 N1 C5 C6 -174.7(2) . . . . ?
C13 N1 C5 C4 4.8(4) . . . . ?
C13 N1 C8 C7 174.1(2) . . . . ?
C13 N1 C8 C9 -7.0(3) . . . . ?
C4 C5 C6 C7 -178.2(2) . . . . ?
C4 C5 C6 C1 1.9(3) . . . . ?
C3 C2 C1 C6 0.2(4) . . . . ?
C12 C7 C6 C5 174.9(2) . . . . ?
C12 C7 C6 C1 -5.3(5) . . . . ?
C21 O2 C18 C19 177.9(2) . . . . ?
C21 O2 C18 C17 -3.2(3) . . . . ?
C42 O4 C39 C38 4.7(4) . . . . ?
C42 O4 C39 C40 -175.0(2) . . . . ?
